data_2203282
loop_
_publ_author_name
'Yue Luo'
'Duan-Jun Xu'
'Zhi-Yong Wu'
'Jing-Yun Wu'
'Michael Y. Chiang'

_publ_section_title
;Aqua(2,2'-diamino-4,4-bi-1,3-thiazole-\k^2^<i>N,N</i>')(oxydiacetato-\k^3^<i>O,O</i>',<i>O</i>'')cobalt(II)
 monohydrate
;
_journal_issue 3
_journal_name_full 'Acta Crystallographica Section E'
_journal_page_first m270
_journal_page_last m272
_journal_paper_doi 10.1107/S1600536804002454
_journal_volume 60
_journal_year 2004
_chemical_formula_iupac '[Co (C4 H4 O5) (C6 H6 N4 S2) (H2 O)], H2 O'
_chemical_formula_moiety 'C10 H12 Co N4 O6 S2, H2 O'
_chemical_formula_sum 'C10 H14 Co N4 O7 S2'
_chemical_formula_weight 425.32
_chemical_name_systematic
;
Aqua(2,2'-diamino-4,4-bi-1,3-thiazole-\k^2^N,N')(oxydiacetato-
\k^3^O,O',O'')cobalt(II) monohydrate
;
_space_group_IT_number 15
_symmetry_cell_setting monoclinic
_symmetry_space_group_name_Hall '-C 2yc'
_symmetry_space_group_name_H-M 'C 1 2/c 1'
_atom_sites_solution_hydrogens geom
_atom_sites_solution_primary direct
_atom_sites_solution_secondary difmap
_audit_creation_method SHELXL-97
_cell_angle_alpha 90.00
_cell_angle_beta 100.633(16)
_cell_angle_gamma 90.00
_cell_formula_units_Z 4
_cell_length_a 8.1393(16)
_cell_length_b 22.855(2)
_cell_length_c 8.6530(19)
_cell_measurement_reflns_used 20
_cell_measurement_temperature 295(2)
_cell_measurement_theta_max 12.22
_cell_measurement_theta_min 9.54
_cell_volume 1582.0(5)
_computing_cell_refinement 'MSC/AFC Diffractometer Control Software'
_computing_data_collection
;
MSC/AFC Diffractometer Control Software
(Molecular Structure Corporation, 1992)
;
_computing_data_reduction 'TEXSAN (Molecular Structure Corporation, 1985)'
_computing_molecular_graphics 'ORTEP-3 for Windows (Farrugia, 1997)'
_computing_structure_refinement 'SHELXL97 (Sheldrick, 1997)'
_computing_structure_solution 'SIR92 (Altomare et al., 1993)'
_diffrn_ambient_temperature 295(2)
_diffrn_measured_fraction_theta_full 1.00
_diffrn_measured_fraction_theta_max 1.00
_diffrn_measurement_device_type 'Rigaku AFC-7S'
_diffrn_measurement_method \w/2\q
_diffrn_radiation_monochromator graphite
_diffrn_radiation_source 'fine-focus sealed tube'
_diffrn_radiation_type MoK\a
_diffrn_radiation_wavelength 0.71073
_diffrn_reflns_av_R_equivalents 0.011
_diffrn_reflns_av_sigmaI/netI 0.015
_diffrn_reflns_limit_h_max 10
_diffrn_reflns_limit_h_min 0
_diffrn_reflns_limit_k_max 28
_diffrn_reflns_limit_k_min 0
_diffrn_reflns_limit_l_max 10
_diffrn_reflns_limit_l_min -10
_diffrn_reflns_number 1669
_diffrn_reflns_theta_full 26.0
_diffrn_reflns_theta_max 26.0
_diffrn_reflns_theta_min 2.7
_diffrn_standards_decay_% 0.2
_diffrn_standards_interval_count 150
_diffrn_standards_number 3
_exptl_absorpt_coefficient_mu 1.392
_exptl_absorpt_correction_T_max 0.66
_exptl_absorpt_correction_T_min 0.48
_exptl_absorpt_correction_type psi-scan
_exptl_absorpt_process_details '(North et al., 1968)'
_exptl_crystal_colour red
_exptl_crystal_density_diffrn 1.786
_exptl_crystal_density_method 'not measured'
_exptl_crystal_description prism
_exptl_crystal_F_000 868
_exptl_crystal_size_max 0.52
_exptl_crystal_size_mid 0.48
_exptl_crystal_size_min 0.30
_refine_diff_density_max 0.27
_refine_diff_density_min -0.35
_refine_ls_extinction_method none
_refine_ls_goodness_of_fit_ref 1.063
_refine_ls_hydrogen_treatment constr
_refine_ls_matrix_type full
_refine_ls_number_parameters 155
_refine_ls_number_reflns 1558
_refine_ls_number_restraints 0
_refine_ls_restrained_S_all 1.063
_refine_ls_R_factor_all 0.026
_refine_ls_R_factor_gt 0.022
_refine_ls_shift/su_max 0.000
_refine_ls_shift/su_mean 0.000
_refine_ls_structure_factor_coef Fsqd
_refine_ls_weighting_details 'calc w = 1/[\s^2^(Fo^2^)+(0.0288P)^2^+1.5071P] where P = (Fo^2^+2Fc^2^)/3'
_refine_ls_weighting_scheme calc
_refine_ls_wR_factor_gt 0.058
_refine_ls_wR_factor_ref 0.060
_reflns_number_gt 1414
_reflns_number_total 1558
_reflns_threshold_expression I>2\s(I)
_cod_data_source_file cv6265.cif
_cod_data_source_block I
_cod_original_cell_volume 1582.1(5)
_cod_original_sg_symbol_H-M 'C 2/c'
_cod_database_code 2203282
_cod_database_fobs_code 2203282

loop_
_symmetry_equiv_pos_as_xyz
'x, y, z'
'-x, y, -z+1/2'
'x+1/2, y+1/2, z'
'-x+1/2, y+1/2, -z+1/2'
'-x, -y, -z'
'x, -y, z-1/2'
'-x+1/2, -y+1/2, -z'
'x+1/2, -y+1/2, z-1/2'

loop_
_atom_site_label
_atom_site_fract_x
_atom_site_fract_y
_atom_site_fract_z
_atom_site_U_iso_or_equiv
_atom_site_adp_type
_atom_site_calc_flag
_atom_site_refinement_flags
_atom_site_occupancy
_atom_site_type_symbol
Co 0.5000 0.132657(13) 0.2500 0.02483(11) Uani d S 1 Co
S1 0.80998(7) -0.01499(3) 0.07028(7) 0.05005(16) Uani d . 1 S
O1 0.2925(6) 0.1546(2) 0.0860(5) 0.0352(9) Uani d P 0.50 O
O2 0.0692(3) 0.21094(12) 0.0158(3) 0.0410(6) Uani d P 0.50 O
O3 0.381(2) 0.2003(7) 0.352(2) 0.037(4) Uani d P 0.50 O
O4 0.6589(5) 0.1535(2) 0.4579(5) 0.0319(9) Uani d P 0.50 O
O5 0.7184(3) 0.20943(12) 0.6698(3) 0.0409(6) Uani d P 0.50 O
O6 0.640(2) 0.2000(5) 0.131(2) 0.0200(13) Uani d P 0.50 O
O1W 1.0000 0.13508(9) 0.7500 0.0522(5) Uani d S 1 O
N2 0.8264(3) 0.10194(9) 0.0379(3) 0.0592(5) Uani d . 1 N
N3 0.62451(18) 0.06227(6) 0.16776(16) 0.0299(3) Uani d . 1 N
C2 0.7501(2) 0.05681(9) 0.0926(2) 0.0372(4) Uani d . 1 C
C4 0.5702(2) 0.00758(7) 0.2083(2) 0.0311(4) Uani d . 1 C
C5 0.6547(3) -0.03818(9) 0.1656(2) 0.0420(5) Uani d . 1 C
H5 0.6321 -0.0771 0.1849 0.050 Uiso calc R 1 H
C11 0.1972(4) 0.19572(15) 0.1092(4) 0.0291(7) Uani d P 0.50 C
C12 0.2416(4) 0.23044(15) 0.2611(4) 0.0309(7) Uani d P 0.50 C
C13 0.4667(4) 0.22895(15) 0.4932(4) 0.0314(7) Uani d P 0.50 C
C14 0.6261(4) 0.19466(14) 0.5436(4) 0.0273(7) Uani d P 0.50 C
H1 0.9365 0.1586 0.6843 0.050 Uiso d . 1 H
H2A 0.7858 0.1367 0.0446 0.050 Uiso d . 1 H
H2B 0.8903 0.0987 -0.0275 0.050 Uiso d . 1 H
H12A 0.2825 0.2662 0.2476 0.050 Uiso d P 0.50 H
H12B 0.1434 0.2363 0.3181 0.050 Uiso d P 0.50 H
H13A 0.4811 0.2656 0.4564 0.050 Uiso d P 0.50 H
H13B 0.4026 0.2307 0.5736 0.050 Uiso d P 0.50 H
H6A 0.5815 0.2193 0.0544 0.050 Uiso d P 0.50 H
H6B 0.7132 0.2177 0.1930 0.050 Uiso d P 0.50 H

loop_
_atom_site_aniso_label
_atom_site_aniso_U_11
_atom_site_aniso_U_22
_atom_site_aniso_U_33
_atom_site_aniso_U_12
_atom_site_aniso_U_13
_atom_site_aniso_U_23
Co 0.02576(18) 0.02146(17) 0.02661(18) 0.000 0.00311(12) 0.000
S1 0.0468(3) 0.0508(3) 0.0544(3) 0.0197(2) 0.0142(2) -0.0066(2)
O1 0.039(3) 0.0347(17) 0.030(2) 0.0029(18) 0.0002(14) -0.0023(16)
O2 0.0318(14) 0.0437(15) 0.0421(14) 0.0007(11) -0.0072(11) 0.0082(12)
O3 0.032(6) 0.046(4) 0.035(5) 0.007(3) 0.009(3) -0.005(2)
O4 0.033(2) 0.0280(15) 0.033(2) 0.0044(15) -0.0007(14) -0.0018(16)
O5 0.0406(15) 0.0452(15) 0.0323(13) -0.0001(12) -0.0057(11) -0.0057(12)
O6 0.016(3) 0.020(3) 0.023(3) -0.0044(16) 0.001(3) 0.0045(17)
O1W 0.0474(12) 0.0418(12) 0.0655(14) 0.000 0.0056(11) 0.000
N2 0.0601(12) 0.0548(12) 0.0751(13) -0.0068(10) 0.0447(11) -0.0038(10)
N3 0.0305(7) 0.0290(7) 0.0306(7) 0.0015(6) 0.0067(6) -0.0003(6)
C2 0.0333(10) 0.0410(10) 0.0376(10) 0.0038(8) 0.0075(8) -0.0053(8)
C4 0.0388(10) 0.0262(8) 0.0271(8) 0.0035(7) 0.0025(7) 0.0007(7)
C5 0.0541(12) 0.0301(9) 0.0413(10) 0.0097(8) 0.0075(9) -0.0002(8)
C11 0.0267(17) 0.0285(17) 0.0301(17) -0.0050(14) 0.0001(13) 0.0083(14)
C12 0.0292(17) 0.0289(17) 0.0335(17) 0.0061(14) 0.0029(14) 0.0063(14)
C13 0.0301(18) 0.0298(17) 0.0330(17) 0.0000(14) 0.0022(14) -0.0066(14)
C14 0.0294(17) 0.0266(16) 0.0253(15) -0.0049(13) 0.0037(13) 0.0027(13)

loop_
_atom_type_symbol
_atom_type_description
_atom_type_scat_dispersion_real
_atom_type_scat_dispersion_imag
_atom_type_scat_source
C C 0.0033 0.0016 'International Tables Vol C Tables 4.2.6.8 and 6.1.1.4'
H H 0.0000 0.0000 'International Tables Vol C Tables 4.2.6.8 and 6.1.1.4'
Co Co 0.3494 0.9721 'International Tables Vol C Tables 4.2.6.8 and 6.1.1.4'
N N 0.0061 0.0033 'International Tables Vol C Tables 4.2.6.8 and 6.1.1.4'
O O 0.0106 0.0060 'International Tables Vol C Tables 4.2.6.8 and 6.1.1.4'
S S 0.1246 0.1234 'International Tables Vol C Tables 4.2.6.8 and 6.1.1.4'

loop_
_geom_angle_atom_site_label_1
_geom_angle_atom_site_label_2
_geom_angle_atom_site_label_3
_geom_angle
_geom_angle_publ_flag
O1 Co O4 147.73(9) y
O1 Co N3 109.87(13) y
O4 Co N3 102.05(12) y
O1 Co O3 74.3(5) y
O4 Co O3 74.1(5) y
N3 Co O3 175.0(5) y
O1 Co O6 86.4(4) y
O4 Co O6 87.3(4) y
N3 Co O6 92.9(5) y
O3 Co O6 90.09(15) y
C5 S1 C2 89.51(9) ?
C11 O1 Co 121.6(3) ?
C12 O3 C13 117.2(12) ?
C12 O3 Co 119.9(11) ?
C13 O3 Co 120.1(11) ?
C14 O4 Co 121.3(3) ?
Co O6 H6A 116.2 ?
Co O6 H6B 113.1 ?
H6A O6 H6B 118.6 ?
C2 N2 H2A 118.5 ?
C2 N2 H2B 123.9 ?
H2A N2 H2B 114.7 ?
C2 N3 C4 110.58(15) ?
C2 N3 Co 135.23(13) ?
C4 N3 Co 114.07(11) ?
N3 C2 N2 123.86(18) ?
N3 C2 S1 113.92(15) ?
N2 C2 S1 122.21(15) ?
C5 C4 N3 115.34(17) ?
C4 C5 S1 110.64(15) ?
C4 C5 H5 124.7 ?
S1 C5 H5 124.7 ?
O2 C11 O1 124.9(4) ?
O2 C11 C12 116.9(3) ?
O1 C11 C12 118.2(3) ?
O3 C12 C11 105.3(8) ?
O3 C12 H12A 103.5 ?
C11 C12 H12A 113.4 ?
O3 C12 H12B 114.0 ?
C11 C12 H12B 113.8 ?
H12A C12 H12B 106.6 ?
O3 C13 C14 105.3(8) ?
O3 C13 H13A 101.2 ?
C14 C13 H13A 114.7 ?
O3 C13 H13B 113.3 ?
C14 C13 H13B 111.8 ?
H13A C13 H13B 110.1 ?
O5 C14 O4 123.9(4) ?
O5 C14 C13 117.2(3) ?
O4 C14 C13 118.9(3) ?

loop_
_geom_bond_atom_site_label_1
_geom_bond_atom_site_label_2
_geom_bond_distance
_geom_bond_publ_flag
Co O1 2.057(5) y
Co O4 2.068(5) y
Co N3 2.0946(15) y
Co O3 2.105(19) y
Co O6 2.274(18) y
S1 C5 1.716(2) ?
S1 C2 1.733(2) ?
O1 C11 1.258(6) ?
O2 C11 1.244(4) ?
O3 C12 1.434(17) ?
O3 C13 1.443(17) ?
O4 C14 1.256(6) ?
O5 C14 1.252(4) ?
O6 H6A 0.860 ?
O6 H6B 0.830 ?
O1W H1 0.878 ?
N2 C2 1.335(3) ?
N2 H2A 0.866 ?
N2 H2B 0.839 ?
N3 C2 1.315(2) ?
N3 C4 1.392(2) ?
C4 C5 1.341(3) ?
C5 H5 0.930 ?
C11 C12 1.521(5) ?
C12 H12A 0.898 ?
C12 H12B 1.023 ?
C13 C14 1.510(5) ?
C13 H13A 0.912 ?
C13 H13B 0.944 ?

loop_
_geom_hbond_atom_site_label_D
_geom_hbond_atom_site_label_H
_geom_hbond_atom_site_label_A
_geom_hbond_site_symmetry_A
_geom_hbond_distance_DH
_geom_hbond_distance_HA
_geom_hbond_distance_DA
_geom_hbond_angle_DHA
_geom_hbond_publ_flag
O1W H1 O5 . 0.88 2.11 2.835(3) 140 y
O1W H1 O2 2_655 0.88 2.10 2.852(3) 144 y
N2 H2A O6 . 0.87 2.09 2.903(14) 155 y
N2 H2A O3 2_655 0.87 2.28 3.067(16) 151 y
N2 H2B O1W 1_554 0.84 2.41 3.174(3) 151 y
